data_2002041
loop_
_publ_author_name
'Zhan, Y.'
'Barton, R. J.'
'Robertson, B. E.'

_publ_section_title
;
 Structure of 2,3-naphthalenediamine dihydrochloride dihydrate
;
_journal_issue 1
_journal_name_full 'Acta Crystallographica Section C'
_journal_page_first 46
_journal_page_last 48
_journal_paper_doi 10.1107/S0108270192004736
_journal_volume 49
_journal_year 1993
_chemical_formula_moiety 'C10 H12 N2,Cl2,2(H2 O1)'
_chemical_formula_sum 'C10 H16 Cl2 N2 O2'
_chemical_formula_weight 267.15
_symmetry_cell_setting monoclinic
_symmetry_space_group_name_Hall '-P 2ybc'
_symmetry_space_group_name_H-M 'P 1 21/c 1'
_cell_angle_alpha 90
_cell_angle_beta 92.57(4)
_cell_angle_gamma 90
_cell_formula_units_Z 4
_cell_length_a 7.057(2)
_cell_length_b 13.017(3)
_cell_length_c 13.982(3)
_cell_volume 1283.1(5)
_diffrn_radiation_type Mo
_diffrn_radiation_wavelength 0.71069
_exptl_absorpt_coefficient_mu 0.474
_exptl_crystal_density_diffrn 1.362
_exptl_crystal_F_000 560
_cod_data_source_file cd0059.cif
_cod_data_source_block cd0059_structure_1_of_1
_cod_database_code 2002041

loop_
_atom_site_label
_atom_site_fract_x
_atom_site_fract_y
_atom_site_fract_z
_atom_site_U_iso_or_equiv
Cl(1) -.04146(10) .10217(5) -.18229(5) .0479
Cl(2) .53242(10) .36646(5) -.35415(5) .0414
O(1) .0044(4) -.1419(2) -.1550(2) .053
O(2) -.5211(4) -.1040(2) .1359(2) .070
N(1) -.1989(4) -.1851(2) .0077(2) .038
N(2) -.2989(4) -.2646(2) .1928(2) .039
C(1) -.1978(4) -.3610(2) -.0508(2) .032
C(2) -.2220(3) -.2955(2) .0225(2) .029
C(3) -.2739(3) -.3342(2) .1123(2) .030
C(4) -.2970(4) -.4365(2) .1252(2) .031
C(5) -.2997(4) -.6134(2) .0605(2) .036
C(6) -.2766(4) -.6776(2) -.0142(2) .039
C(7) -.2269(4) -.6392(2) -.1041(2) .040
C(8) -.2012(4) -.5369(2) -.1173(2) .036
C(9) -.2229(3) -.4678(2) -.0409(2) .030
C(10) -.2742(4) -.5062(2) .0496(2) .030
H1 -.168(3) -.335(2) -.109(2) ?
H4 -.330(3) -.461(2) .1880(10) ?
H5 -.328(3) -.638(2) .123(2) ?
H6 -.293(3) -.750(2) -.009(2) ?
H7 -.223(3) -.683(2) -.156(2) ?
H8 -.168(3) -.507(2) -.179(2) ?
H101 .015(7) -.075(3) -.160(3) ?
H102 .112(5) -.154(3) -.153(2) ?
H201 -.497(5) -.041(3) .139(3) ?
H202 -.631(5) -.109(3) .151(3) ?
H01 -.140(4) -.149(2) .058(2) ?
H02 -.129(5) -.174(2) -.046(2) ?
H03 -.311(4) -.150(2) -.007(2) ?
H04 -.379(4) -.204(2) .179(2) ?
H05 -.348(4) -.305(2) .244(2) ?
H06 -.189(4) -.238(2) .214(2) ?

loop_
_geom_bond_atom_site_label_1
_geom_bond_atom_site_label_2
_geom_bond_distance
N(1) C(2) 1.462(4)
C(1) C(2) 1.349(4)
C(2) C(3) 1.416(4)
C(4) C(10) 1.408(4)
C(5) C(10) 1.416(4)
C(7) C(8) 1.358(4)
C(9) C(10) 1.422(4)
N(2) C(3) 1.462(4)
C(1) C(9) 1.409(4)
C(3) C(4) 1.354(4)
C(5) C(6) 1.353(4)
C(6) C(7) 1.411(4)
C(8) C(9) 1.411(4)
O(1) H101 0.88(5)
O(1) H102 0.78(3)
O(2) H201 0.83(4)
O(2) H202 0.82(4)
N(1) H01 0.93(3)
N(1) H02 0.93(3)
N(1) H03 0.93(3)
N(2) H04 0.98(3)
N(2) H05 0.96(2)
N(2) H06 0.89(3)
C(1) H1 0.92(2)
C(4) H4 0.97(2)
C(5) H5 0.97(2)
C(6) H6 0.95(2)
C(7) H7 0.93(2)
C(8) H8 0.98(2)
